data_7061281
loop_
_publ_author_name
'Lamola, Jairus L.'
'Adeyinka, Adedapo S.'
'Malan, Frederick P.'
'Moshapo, Paseka T.'
'Holzapfel, Cedric W.'
'Maumela, Munaka Christopher'

_publ_section_title
;
 Exploring steric and electronic parameters of biaryl phosphacycles
;
_journal_issue 10
_journal_name_full 'New Journal of Chemistry'
_journal_page_first 4677
_journal_page_last 4686
_journal_paper_doi 10.1039/D1NJ05769C
_journal_volume 46
_journal_year 2022
_chemical_formula_moiety 'C45 H50 Cl O7 P2 Rh, C6 H14'
_chemical_formula_sum 'C51 H64 Cl O7 P2 Rh'
_chemical_formula_weight 989.32
_space_group_crystal_system triclinic
_space_group_IT_number 2
_space_group_name_Hall '-P 1'
_space_group_name_H-M_alt 'P -1'
_atom_sites_solution_hydrogens geom
_atom_sites_solution_primary iterative
_audit_creation_date 2021-10-30
_audit_creation_method
;
Olex2 1.3
(compiled 2020.11.12 svn.r5f609507 for OlexSys, GUI svn.r6408)
;
_audit_update_record
;
2021-11-05 deposited with the CCDC.	2022-02-02 downloaded from the CCDC.
;
_cell_angle_alpha 81.1970(10)
_cell_angle_beta 87.7150(10)
_cell_angle_gamma 72.921(2)
_cell_formula_units_Z 2
_cell_length_a 12.1330(2)
_cell_length_b 12.3022(2)
_cell_length_c 16.7869(3)
_cell_measurement_reflns_used 37023
_cell_measurement_temperature 150.00(10)
_cell_measurement_theta_max 78.7250
_cell_measurement_theta_min 2.6500
_cell_volume 2366.91(7)
_computing_cell_refinement 'CrysAlisPro 1.171.41.97a (Rigaku OD, 2021)'
_computing_data_collection 'CrysAlisPro 1.171.41.97a (Rigaku OD, 2021)'
_computing_data_reduction 'CrysAlisPro 1.171.41.97a (Rigaku OD, 2021)'
_computing_molecular_graphics 'Olex2 1.3 (Dolomanov et al., 2009)'
_computing_publication_material 'Olex2 1.3 (Dolomanov et al., 2009)'
_computing_structure_refinement 'SHELXL 2018/3 (Sheldrick, 2015)'
_computing_structure_solution 'olex2.solve 1.3 (Bourhis et al., 2015)'
_diffrn_ambient_environment N~2~
_diffrn_ambient_temperature 150.00(10)
_diffrn_detector 'Hybrid Pixel Array Detector'
_diffrn_detector_area_resol_mean 10.0000
_diffrn_detector_type HyPix
_diffrn_measured_fraction_theta_full 0.999
_diffrn_measured_fraction_theta_max 0.997
_diffrn_measurement_details
;
List of Runs (angles in degrees, time in seconds):

  # Type    Start    End  Width  t~exp~   \w     \q     \k     \f   Frames
#--------------------------------------------------------------------------
  1  \w    -83.00   2.00   0.50    0.22    --  -46.95 104.00-157.00  170
  2  \w      2.00  83.00   0.50    0.22    --   46.95-104.00 101.00  162
  3  \w   -175.00 -85.00   0.50    1.00    -- -102.00-104.00 101.00  180
  4  \w     89.00 178.00   0.50    1.00    --  110.25 104.00-157.00  178
  5  \w     38.00 107.00   0.50    1.00    --  110.25-104.00 101.00  138
  6  \w   -119.00 -74.00   0.50    0.22    --  -46.95-125.00 -90.00   90
  7  \w   -119.00 -74.00   0.50    0.22    --  -46.95-125.00 150.00   90
  8  \w     -5.00  29.00   0.50    0.22    --  -46.95  19.00-150.00   68
  9  \w    -33.00  26.00   0.50    0.22    --  -46.95  37.00  60.00  118
 10  \w     -5.00  29.00   0.50    0.22    --  -46.95  19.00   0.00   68
 11  \w    -26.00  41.00   0.50    0.22    --   46.95 -37.00-180.00  134
 12  \w    -27.00  13.00   0.50    0.22    --   46.95 -19.00-150.00   80
 13  \w     18.00  95.00   0.50    0.22    --   46.95-125.00  60.00  154
 14  \w    -27.00  13.00   0.50    0.22    --   46.95 -19.00  60.00   80
 15  \w   -122.00 -29.00   0.50    1.00    -- -102.00 139.00-103.73  186
 16  \w   -174.00 -88.00   0.50    1.00    -- -102.00 -54.00-172.64  172
 17  \w   -174.00 -88.00   0.50    1.00    -- -102.00 -50.00 142.38  172
 18  \w   -119.00 -29.00   0.50    1.00    -- -102.00 135.00  28.58  180
 19  \w   -126.00 -29.00   0.50    1.00    -- -102.00 144.00 -48.25  194
 20  \w   -119.00 -29.00   0.50    1.00    -- -102.00 135.00-168.44  180
 21  \w   -174.00 -89.00   0.50    1.00    -- -102.00 -45.00-150.00  170
 22  \w   -127.00 -29.00   0.50    1.00    -- -102.00 146.00 121.86  196
 23  \w   -106.00 -29.00   0.50    1.00    -- -102.00 104.00-157.00  154
 24  \w     38.00 111.00   0.50    1.00    --  110.25-125.00  90.00  146
 25  \w     38.00 111.00   0.50    1.00    --  110.25-125.00-150.00  146
 26  \w     38.00 111.00   0.50    1.00    --  110.25-125.00  30.00  146
 27  \w     98.00 178.00   0.50    1.00    --  110.25  30.00 120.00  160
 28  \w     38.00 111.00   0.50    1.00    --  110.25-125.00 150.00  146
 29  \w     88.00 178.00   0.50    1.00    --  110.25  77.00  60.00  180
 30  \w     79.00 178.00   0.50    1.00    --  110.25 125.00-120.00  198
 31  \w     38.00 106.00   0.50    1.00    --  110.25 -94.00 -60.00  136
 32  \w     38.00 111.00   0.50    1.00    --  110.25-125.00 -90.00  146
 33  \w     38.00 111.00   0.50    1.00    --  110.25-125.00  60.00  146
 34  \w     38.00  80.00   0.50    1.00    --  110.25 -61.00   0.00   84
 35  \w     79.00 178.00   0.50    1.00    --  110.25 125.00  30.00  198
 36  \w     38.00 111.00   0.50    1.00    --  110.25-125.00 120.00  146
 37  \w     38.00 111.00   0.50    1.00    --  110.25-125.00-180.00  146
 38  \w     38.00  80.00   0.50    1.00    --  110.25 -61.00  90.00   84
 39  \w     97.00 175.00   0.50    1.00    --  110.25  15.00-180.00  156
 40  \w     98.00 178.00   0.50    1.00    --  110.25  45.00-150.00  160
 41  \w     38.00  80.00   0.50    1.00    --  110.25 -61.00 -60.00   84
 42  \w     38.00 111.00   0.50    1.00    --  110.25-125.00-120.00  146
 43  \w     98.00 178.00   0.50    1.00    --  110.25  30.00   0.00  160
 44  \w     38.00 111.00   0.50    1.00    --  110.25-125.00   0.00  146
 45  \w     98.00 178.00   0.50    1.00    --  110.25  45.00  30.00  160
 46  \w     38.00 111.00   0.50    1.00    --  110.25-125.00 -60.00  146
 47  \w     38.00  80.00   0.50    1.00    --  110.25 -61.00 -30.00   84
 48  \w     -5.00  29.00   0.50    0.22    --  -46.95  19.00-180.00   68
 49  \w     24.00 119.00   0.50    0.22    --   46.95  77.00-180.00  190
 50  \w     32.00 118.00   0.50    0.22    --   46.95  57.00 -90.00  172
 51  \w     32.00 118.00   0.50    0.22    --   46.95  57.00  30.00  172
 52  \w     32.00 118.00   0.50    0.22    --   46.95  57.00 150.00  172
 53  \w     24.00 119.00   0.50    0.22    --   46.95  77.00  60.00  190
 54  \w     24.00 119.00   0.50    0.22    --   46.95  77.00 -90.00  190
 55  \w     24.00 113.00   0.50    0.22    --   46.95  77.00   0.00  178
 56  \w     24.00 119.00   0.50    0.22    --   46.95  77.00 -60.00  190
;
_diffrn_measurement_device 'four-circle diffractometer'
_diffrn_measurement_device_type 'XtaLAB Synergy R, DW system, HyPix'
_diffrn_measurement_method '\w scans'
_diffrn_orient_matrix_type 'CrysAlisPro convention (1999,Acta A55,543-557)'
_diffrn_orient_matrix_UB_11 0.0670730000
_diffrn_orient_matrix_UB_12 -0.0207215000
_diffrn_orient_matrix_UB_13 -0.0788163000
_diffrn_orient_matrix_UB_21 0.0752720000
_diffrn_orient_matrix_UB_22 -0.1169644000
_diffrn_orient_matrix_UB_23 0.0421557000
_diffrn_orient_matrix_UB_31 -0.0864858000
_diffrn_orient_matrix_UB_32 -0.0586172000
_diffrn_orient_matrix_UB_33 -0.0252024000
_diffrn_radiation_monochromator mirror
_diffrn_radiation_probe x-ray
_diffrn_radiation_type 'Cu K\a'
_diffrn_radiation_wavelength 1.54184
_diffrn_reflns_av_R_equivalents 0.0530
_diffrn_reflns_av_unetI/netI 0.0292
_diffrn_reflns_Laue_measured_fraction_full 0.999
_diffrn_reflns_Laue_measured_fraction_max 0.997
_diffrn_reflns_limit_h_max 14
_diffrn_reflns_limit_h_min -14
_diffrn_reflns_limit_k_max 15
_diffrn_reflns_limit_k_min -15
_diffrn_reflns_limit_l_max 20
_diffrn_reflns_limit_l_min -20
_diffrn_reflns_number 55295
_diffrn_reflns_point_group_measured_fraction_full 0.999
_diffrn_reflns_point_group_measured_fraction_max 0.997
_diffrn_reflns_theta_full 67.684
_diffrn_reflns_theta_max 72.128
_diffrn_reflns_theta_min 2.664
_diffrn_source 'Rotating-anode X-ray tube'
_diffrn_source_type 'Rigaku (Cu) X-ray Source'
_exptl_absorpt_coefficient_mu 4.483
_exptl_absorpt_correction_T_max 1.00000
_exptl_absorpt_correction_T_min 0.71609
_exptl_absorpt_correction_type multi-scan
_exptl_absorpt_process_details
;
CrysAlisPro 1.171.41.97a (Rigaku Oxford Diffraction, 2021)
Empirical absorption correction using spherical harmonics,
implemented in SCALE3 ABSPACK scaling algorithm.
;
_exptl_crystal_colour Yellow
_exptl_crystal_density_diffrn 1.388
_exptl_crystal_description Block
_exptl_crystal_F_000 1036
_exptl_crystal_size_max 0.178
_exptl_crystal_size_mid 0.145
_exptl_crystal_size_min 0.124
_refine_diff_density_max 1.450
_refine_diff_density_min -0.642
_refine_diff_density_rms 0.082
_refine_ls_extinction_method none
_refine_ls_goodness_of_fit_ref 1.042
_refine_ls_hydrogen_treatment constr
_refine_ls_matrix_type full
_refine_ls_number_parameters 569
_refine_ls_number_reflns 9288
_refine_ls_number_restraints 0
_refine_ls_restrained_S_all 1.042
_refine_ls_R_factor_all 0.0461
_refine_ls_R_factor_gt 0.0417
_refine_ls_shift/su_max 0.001
_refine_ls_shift/su_mean 0.000
_refine_ls_structure_factor_coef Fsqd
_refine_ls_weighting_details 'w=1/[\s^2^(Fo^2^)+(0.0558P)^2^+3.3012P] where P=(Fo^2^+2Fc^2^)/3'
_refine_ls_weighting_scheme calc
_refine_ls_wR_factor_gt 0.1006
_refine_ls_wR_factor_ref 0.1024
_reflns_Friedel_coverage 0.000
_reflns_number_gt 8670
_reflns_number_total 9288
_reflns_threshold_expression 'I > 2\s(I)'
_cod_data_source_file d1nj05769c2.cif
_cod_data_source_block cm_uj18_lt_auto
_cod_depositor_comments
;
The following automatic conversions were performed:

data item '_exptl_absorpt_correction_type' value 'Multi-scan' was
changed to 'multi-scan' in accordance with the
/home/data/users/saulius/crontab/automatic-downloads/rss-feeds/RSC/lib/dictionaries/cif_core.dic
dictionary named 'cif_core.dic' version 2.4.2 last updated on
2011-04-26.

Automatic conversion script
Id: cif_fix_values 7556 2019-12-06 15:28:31Z antanas 

 Adding full bibliography for 7061279--7061288.cif.
;
_cod_database_code 7061281
_shelx_shelxl_version_number 2018/3
_chemical_oxdiff_formula 'C20 H20 N4 O7 Rh Cl'
_shelx_space_group_comment
;
The symmetry employed for this shelxl refinement is uniquely defined
by the following loop, which should always be used as a source of
symmetry information in preference to the above space-group names.
They are only intended as comments.
;
_reflns_odcompleteness_completeness 99.85
_reflns_odcompleteness_iscentric 1
_reflns_odcompleteness_theta 71.98
_olex2_refinement_description
;
1. Fixed Uiso
 At 1.2 times of:
  All C(H) groups, All C(H,H) groups
 At 1.5 times of:
  All C(H,H,H) groups
2.a Secondary CH2 refined with riding coordinates:
 C10(H10A,H10B), C7(H7A,H7B), C33(H33A,H33B), C36(H36A,H36B), C57(H57A,H57B),
 C60(H60A,H60B), C61(H61A,H61B), C62(H62A,H62B)
2.b Aromatic/amide H refined with riding coordinates:
 C48(H48), C16(H16), C13(H13), C45(H45), C42(H42), C49(H49), C15(H15),
 C41(H41), C19(H19), C22(H22), C23(H23), C14(H14), C21(H21), C46(H46), C47(H47),
  C40(H40), C20(H20), C39(H39)
2.c Idealised Me refined as rotating group:
 C26(H26A,H26B,H26C), C25(H25A,H25B,H25C), C51(H51A,H51B,H51C), C27(H27A,H27B,
 H27C), C53(H53A,H53B,H53C), C28(H28A,H28B,H28C), C52(H52A,H52B,H52C), C54(H54A,
 H54B,H54C), C59(H59A,H59B,H59C), C63(H63A,H63B,H63C)
;
_olex2_submission_special_instructions 'No special instructions were received'
_oxdiff_exptl_absorpt_empirical_details
;
Empirical correction (ABSPACK) includes:
- Absorption correction using spherical harmonics
- Frame scaling
;
_oxdiff_exptl_absorpt_empirical_full_max 2.085
_oxdiff_exptl_absorpt_empirical_full_min 0.602

loop_
_space_group_symop_operation_xyz
'x, y, z'
'-x, -y, -z'

loop_
_atom_site_label
_atom_site_type_symbol
_atom_site_fract_x
_atom_site_fract_y
_atom_site_fract_z
_atom_site_U_iso_or_equiv
_atom_site_adp_type
_atom_site_occupancy
_atom_site_site_symmetry_order
_atom_site_calc_flag
_atom_site_refinement_flags_posn
_atom_site_refinement_flags_adp
_atom_site_refinement_flags_occupancy
_atom_site_disorder_assembly
_atom_site_disorder_group
Rh1 Rh 0.68784(2) 0.43740(2) 0.74613(2) 0.02088(7) Uani 1 1 d . . . . .
Cl2 Cl 0.85723(5) 0.46793(5) 0.68572(4) 0.02709(14) Uani 1 1 d . . . . .
P2 P 0.63999(5) 0.62557(5) 0.77393(4) 0.01974(13) Uani 1 1 d . . . . .
P1 P 0.73208(5) 0.27437(5) 0.68457(4) 0.02133(14) Uani 1 1 d . . . . .
O50 O 0.52575(16) 0.17844(16) 0.56663(12) 0.0260(4) Uani 1 1 d . . . . .
O3 O 0.53256(15) 0.84262(15) 0.68675(11) 0.0234(4) Uani 1 1 d . . . . .
O29 O 0.70695(16) 0.20831(15) 0.53674(11) 0.0250(4) Uani 1 1 d . . . . .
O35 O 0.52656(15) 0.22792(16) 0.69644(11) 0.0243(4) Uani 1 1 d . . . . .
O24 O 0.34475(15) 0.83328(16) 0.72025(12) 0.0258(4) Uani 1 1 d . . . . .
O9 O 0.41491(15) 0.65423(16) 0.80094(11) 0.0249(4) Uani 1 1 d . . . . .
O55 O 0.4891(2) 0.3879(2) 0.83665(16) 0.0467(6) Uani 1 1 d . . . . .
C10 C 0.4719(2) 0.6823(2) 0.65961(16) 0.0237(5) Uani 1 1 d . . . . .
H10A H 0.440868 0.719402 0.605321 0.028 Uiso 1 1 calc R U . . .
H10B H 0.497498 0.598051 0.659792 0.028 Uiso 1 1 calc R U . . .
C26 C 0.6565(2) 0.7179(2) 0.60655(16) 0.0267(6) Uani 1 1 d . . . . .
H26A H 0.721093 0.745225 0.619006 0.040 Uiso 1 1 calc R U . . .
H26B H 0.615005 0.767002 0.559013 0.040 Uiso 1 1 calc R U . . .
H26C H 0.685835 0.638530 0.595613 0.040 Uiso 1 1 calc R U . . .
C34 C 0.6482(2) 0.1257(2) 0.56806(17) 0.0257(5) Uani 1 1 d . . . . .
C25 C 0.5183(2) 0.6295(3) 0.92219(17) 0.0298(6) Uani 1 1 d . . . . .
H25A H 0.542828 0.545694 0.924988 0.045 Uiso 1 1 calc R U . . .
H25B H 0.443609 0.653779 0.948796 0.045 Uiso 1 1 calc R U . . .
H25C H 0.575664 0.653146 0.949344 0.045 Uiso 1 1 calc R U . . .
C51 C 0.6521(2) 0.1125(2) 0.79868(17) 0.0281(6) Uani 1 1 d . . . . .
H51A H 0.727475 0.055923 0.810667 0.042 Uiso 1 1 calc R U . . .
H51B H 0.591323 0.074515 0.809392 0.042 Uiso 1 1 calc R U . . .
H51C H 0.640490 0.172818 0.832819 0.042 Uiso 1 1 calc R U . . .
C48 C 0.9857(3) 0.1968(3) 0.4215(2) 0.0380(7) Uani 1 1 d . . . . .
H48 H 0.972161 0.163872 0.376574 0.046 Uiso 1 1 calc R U . . .
C7 C 0.4768(2) 0.8154(2) 0.82704(17) 0.0263(6) Uani 1 1 d . . . . .
H7A H 0.544792 0.837381 0.841465 0.032 Uiso 1 1 calc R U . . .
H7B H 0.414121 0.843423 0.865098 0.032 Uiso 1 1 calc R U . . .
C6 C 0.5075(2) 0.6850(2) 0.83494(16) 0.0241(5) Uani 1 1 d . . . . .
C32 C 0.6472(2) 0.1659(2) 0.71053(16) 0.0242(5) Uani 1 1 d . . . . .
C16 C 0.7745(2) 0.7767(2) 0.76896(16) 0.0250(5) Uani 1 1 d . . . . .
H16 H 0.723382 0.821094 0.726774 0.030 Uiso 1 1 calc R U . . .
C11 C 0.3777(2) 0.7119(2) 0.72181(17) 0.0248(5) Uani 1 1 d . . . . .
C33 C 0.6836(2) 0.0749(2) 0.65475(17) 0.0252(5) Uani 1 1 d . . . . .
H33A H 0.768359 0.040770 0.657731 0.030 Uiso 1 1 calc R U . . .
H33B H 0.647692 0.012856 0.672919 0.030 Uiso 1 1 calc R U . . .
C36 C 0.5507(2) 0.3601(2) 0.57915(16) 0.0246(5) Uani 1 1 d . . . . .
H36A H 0.531788 0.422499 0.612769 0.030 Uiso 1 1 calc R U . . .
H36B H 0.520146 0.393641 0.524190 0.030 Uiso 1 1 calc R U . . .
C12 C 0.8306(2) 0.6120(2) 0.87346(16) 0.0247(5) Uani 1 1 d . . . . .
C27 C 0.2715(2) 0.6800(3) 0.70406(19) 0.0321(6) Uani 1 1 d . . . . .
H27A H 0.211476 0.706809 0.743340 0.048 Uiso 1 1 calc R U . . .
H27B H 0.290293 0.596302 0.707671 0.048 Uiso 1 1 calc R U . . .
H27C H 0.243450 0.716233 0.649619 0.048 Uiso 1 1 calc R U . . .
C30 C 0.6821(2) 0.3095(2) 0.57539(16) 0.0242(5) Uani 1 1 d . . . . .
C8 C 0.4382(2) 0.8718(2) 0.74156(17) 0.0254(5) Uani 1 1 d . . . . .
C53 C 0.3633(2) 0.3129(3) 0.61395(18) 0.0297(6) Uani 1 1 d . . . . .
H53A H 0.335569 0.345903 0.558958 0.045 Uiso 1 1 calc R U . . .
H53B H 0.338304 0.371997 0.649256 0.045 Uiso 1 1 calc R U . . .
H53C H 0.331750 0.248986 0.633510 0.045 Uiso 1 1 calc R U . . .
C37 C 0.4933(2) 0.2693(2) 0.61414(16) 0.0247(5) Uani 1 1 d . . . . .
C13 C 0.9208(3) 0.6521(3) 0.89273(19) 0.0344(7) Uani 1 1 d . . . . .
H13 H 0.970945 0.610360 0.936175 0.041 Uiso 1 1 calc R U . . .
C43 C 0.8815(2) 0.1804(2) 0.70272(17) 0.0249(5) Uani 1 1 d . . . . .
C45 C 1.0301(3) 0.2891(3) 0.5524(2) 0.0346(7) Uani 1 1 d . . . . .
H45 H 1.047312 0.320244 0.597127 0.041 Uiso 1 1 calc R U . . .
C28 C 0.3949(2) 1.0011(2) 0.7300(2) 0.0317(6) Uani 1 1 d . . . . .
H28A H 0.455571 1.031932 0.745351 0.048 Uiso 1 1 calc R U . . .
H28B H 0.327003 1.025534 0.763731 0.048 Uiso 1 1 calc R U . . .
H28C H 0.374062 1.030131 0.673225 0.048 Uiso 1 1 calc R U . . .
C42 C 0.8979(2) 0.1388(2) 0.78506(18) 0.0286(6) Uani 1 1 d . . . . .
H42 H 0.839809 0.170260 0.821668 0.034 Uiso 1 1 calc R U . . .
C17 C 0.7556(2) 0.6757(2) 0.80963(16) 0.0222(5) Uani 1 1 d . . . . .
C52 C 0.7319(2) 0.3949(2) 0.52260(17) 0.0276(6) Uani 1 1 d . . . . .
H52A H 0.717839 0.464768 0.547518 0.041 Uiso 1 1 calc R U . . .
H52B H 0.695032 0.414406 0.469344 0.041 Uiso 1 1 calc R U . . .
H52C H 0.815146 0.360821 0.516820 0.041 Uiso 1 1 calc R U . . .
C49 C 0.9631(2) 0.1497(3) 0.4991(2) 0.0337(6) Uani 1 1 d . . . . .
H49 H 0.932529 0.086021 0.506801 0.040 Uiso 1 1 calc R U . . .
C4 C 0.5755(2) 0.7227(2) 0.67750(16) 0.0225(5) Uani 1 1 d . . . . .
C54 C 0.6724(3) 0.0373(2) 0.51188(19) 0.0324(6) Uani 1 1 d . . . . .
H54A H 0.627437 -0.016680 0.528383 0.049 Uiso 1 1 calc R U . . .
H54B H 0.754755 -0.004628 0.513870 0.049 Uiso 1 1 calc R U . . .
H54C H 0.650784 0.075711 0.456770 0.049 Uiso 1 1 calc R U . . .
C15 C 0.8660(2) 0.8136(2) 0.78869(18) 0.0286(6) Uani 1 1 d . . . . .
H15 H 0.877892 0.881784 0.759696 0.034 Uiso 1 1 calc R U . . .
C18 C 0.8180(2) 0.5062(2) 0.92657(17) 0.0262(6) Uani 1 1 d . . . . .
C56 C 0.5640(3) 0.4080(2) 0.79989(18) 0.0297(6) Uani 1 1 d . . . . .
C44 C 0.9852(2) 0.1956(2) 0.56529(19) 0.0300(6) Uani 1 1 d . . . . .
C41 C 0.9960(3) 0.0531(3) 0.8154(2) 0.0343(6) Uani 1 1 d . . . . .
H41 H 1.004229 0.025982 0.871556 0.041 Uiso 1 1 calc R U . . .
C19 C 0.8541(3) 0.3979(3) 0.90387(18) 0.0336(6) Uani 1 1 d . . . . .
H19 H 0.884199 0.388544 0.851423 0.040 Uiso 1 1 calc R U . . .
C22 C 0.7681(3) 0.4220(3) 1.05791(19) 0.0381(7) Uani 1 1 d . . . . .
H22 H 0.738538 0.430951 1.110533 0.046 Uiso 1 1 calc R U . . .
C38 C 0.9737(2) 0.1427(2) 0.65022(18) 0.0286(6) Uani 1 1 d . . . . .
C23 C 0.7777(3) 0.5167(3) 1.00498(18) 0.0327(6) Uani 1 1 d . . . . .
H23 H 0.756489 0.590118 1.022227 0.039 Uiso 1 1 calc R U . . .
C14 C 0.9398(3) 0.7507(3) 0.8507(2) 0.0359(7) Uani 1 1 d . . . . .
H14 H 1.003161 0.774929 0.864328 0.043 Uiso 1 1 calc R U . . .
C21 C 0.8014(3) 0.3154(3) 1.0343(2) 0.0386(7) Uani 1 1 d . . . . .
H21 H 0.793715 0.250439 1.070186 0.046 Uiso 1 1 calc R U . . .
C46 C 1.0499(3) 0.3369(3) 0.4748(2) 0.0405(7) Uani 1 1 d . . . . .
H46 H 1.078946 0.401578 0.466677 0.049 Uiso 1 1 calc R U . . .
C47 C 1.0275(3) 0.2907(3) 0.4093(2) 0.0407(7) Uani 1 1 d . . . . .
H47 H 1.040829 0.323572 0.356188 0.049 Uiso 1 1 calc R U . . .
C40 C 1.0811(3) 0.0082(3) 0.7626(2) 0.0375(7) Uani 1 1 d . . . . .
H40 H 1.146093 -0.054291 0.781443 0.045 Uiso 1 1 calc R U . . .
C20 C 0.8463(3) 0.3024(3) 0.9581(2) 0.0407(7) Uani 1 1 d . . . . .
H20 H 0.871974 0.227993 0.942523 0.049 Uiso 1 1 calc R U . . .
C39 C 1.0709(3) 0.0550(3) 0.6822(2) 0.0360(7) Uani 1 1 d . . . . .
H39 H 1.132310 0.026620 0.646940 0.043 Uiso 1 1 calc R U . . .
C57 C 0.2079(5) 0.2231(5) 0.8883(3) 0.0787(15) Uani 1 1 d . . . . .
H57A H 0.174401 0.170466 0.865027 0.094 Uiso 1 1 calc R U . . .
H57B H 0.150069 0.266587 0.923908 0.094 Uiso 1 1 calc R U . . .
C59 C 0.1411(4) 0.3853(9) 0.7775(4) 0.148(4) Uani 1 1 d . . . . .
H59A H 0.166038 0.426221 0.728658 0.222 Uiso 1 1 calc R U . . .
H59B H 0.098702 0.440965 0.812082 0.222 Uiso 1 1 calc R U . . .
H59C H 0.090967 0.342001 0.762683 0.222 Uiso 1 1 calc R U . . .
C60 C 0.2440(6) 0.3046(7) 0.8218(4) 0.114(2) Uani 1 1 d . . . . .
H60A H 0.286981 0.348881 0.845712 0.136 Uiso 1 1 calc R U . . .
H60B H 0.295693 0.259687 0.783771 0.136 Uiso 1 1 calc R U . . .
C63 C 0.2283(8) -0.0051(8) 0.9943(4) 0.128(3) Uani 1 1 d . . . . .
H63A H 0.260464 -0.048397 0.950150 0.192 Uiso 1 1 calc R U . . .
H63B H 0.149623 0.043017 0.980301 0.192 Uiso 1 1 calc R U . . .
H63C H 0.226908 -0.058884 1.043596 0.192 Uiso 1 1 calc R U . . .
C61 C 0.3250(6) 0.1519(7) 0.9377(6) 0.132(3) Uani 1 1 d . . . . .
H61A H 0.380131 0.107107 0.901290 0.159 Uiso 1 1 calc R U . . .
H61B H 0.360498 0.206860 0.955940 0.159 Uiso 1 1 calc R U . . .
C62 C 0.3048(9) 0.0729(9) 1.0084(4) 0.138(3) Uani 1 1 d . . . . .
H62A H 0.268278 0.119289 1.050863 0.166 Uiso 1 1 calc R U . . .
H62B H 0.380635 0.022464 1.029492 0.166 Uiso 1 1 calc R U . . .

loop_
_atom_site_aniso_label
_atom_site_aniso_U_11
_atom_site_aniso_U_22
_atom_site_aniso_U_33
_atom_site_aniso_U_23
_atom_site_aniso_U_13
_atom_site_aniso_U_12
Rh1 0.01669(11) 0.02009(11) 0.02440(11) -0.00118(7) 0.00090(7) -0.00427(7)
Cl2 0.0204(3) 0.0277(3) 0.0321(3) -0.0022(2) 0.0041(2) -0.0071(2)
P2 0.0155(3) 0.0206(3) 0.0218(3) -0.0018(2) -0.0008(2) -0.0037(2)
P1 0.0183(3) 0.0188(3) 0.0249(3) -0.0006(2) -0.0001(2) -0.0035(2)
O50 0.0224(9) 0.0237(9) 0.0303(10) -0.0034(8) -0.0045(8) -0.0037(7)
O3 0.0185(9) 0.0210(9) 0.0290(9) -0.0036(7) 0.0004(7) -0.0030(7)
O29 0.0251(9) 0.0213(9) 0.0271(9) -0.0039(7) 0.0018(7) -0.0046(7)
O35 0.0189(9) 0.0254(9) 0.0258(9) 0.0010(7) -0.0020(7) -0.0043(7)
O24 0.0156(8) 0.0244(9) 0.0368(10) -0.0065(8) -0.0035(7) -0.0033(7)
O9 0.0182(9) 0.0296(10) 0.0276(9) -0.0031(8) -0.0015(7) -0.0085(7)
O55 0.0412(13) 0.0412(13) 0.0633(16) -0.0146(11) 0.0257(12) -0.0203(11)
C10 0.0204(12) 0.0228(12) 0.0266(13) -0.0043(10) -0.0042(10) -0.0035(10)
C26 0.0270(14) 0.0265(13) 0.0239(13) -0.0021(10) 0.0011(11) -0.0045(11)
C34 0.0234(13) 0.0209(12) 0.0299(14) -0.0013(10) -0.0017(11) -0.0031(10)
C25 0.0232(13) 0.0409(16) 0.0256(14) -0.0052(12) 0.0017(11) -0.0096(12)
C51 0.0240(13) 0.0284(14) 0.0301(14) 0.0035(11) -0.0044(11) -0.0085(11)
C48 0.0276(15) 0.0437(18) 0.0376(16) -0.0120(14) 0.0018(13) 0.0004(13)
C7 0.0182(12) 0.0312(14) 0.0299(14) -0.0103(11) 0.0014(10) -0.0049(11)
C6 0.0167(12) 0.0310(14) 0.0251(13) -0.0048(11) 0.0001(10) -0.0074(10)
C32 0.0208(12) 0.0223(12) 0.0271(13) 0.0013(10) -0.0013(10) -0.0050(10)
C16 0.0209(13) 0.0237(13) 0.0275(13) -0.0015(10) -0.0009(10) -0.0031(10)
C11 0.0201(13) 0.0239(13) 0.0294(13) -0.0042(10) -0.0034(10) -0.0043(10)
C33 0.0240(13) 0.0185(12) 0.0302(14) 0.0016(10) -0.0032(11) -0.0039(10)
C36 0.0233(13) 0.0201(12) 0.0260(13) 0.0003(10) -0.0020(10) -0.0010(10)
C12 0.0183(12) 0.0274(13) 0.0272(13) -0.0018(11) -0.0020(10) -0.0059(10)
C27 0.0244(14) 0.0342(15) 0.0398(16) -0.0058(13) -0.0053(12) -0.0110(12)
C30 0.0238(13) 0.0196(12) 0.0264(13) -0.0008(10) -0.0002(10) -0.0033(10)
C8 0.0160(12) 0.0261(13) 0.0337(14) -0.0080(11) -0.0005(10) -0.0038(10)
C53 0.0223(13) 0.0315(14) 0.0318(14) -0.0005(11) -0.0031(11) -0.0044(11)
C37 0.0230(13) 0.0225(12) 0.0253(13) -0.0017(10) -0.0019(10) -0.0023(10)
C13 0.0271(15) 0.0374(16) 0.0365(16) 0.0041(13) -0.0106(12) -0.0093(13)
C43 0.0194(12) 0.0213(12) 0.0335(14) -0.0028(10) -0.0021(11) -0.0053(10)
C45 0.0282(15) 0.0369(16) 0.0393(16) -0.0094(13) 0.0083(12) -0.0097(12)
C28 0.0228(13) 0.0258(14) 0.0456(17) -0.0090(12) -0.0027(12) -0.0037(11)
C42 0.0213(13) 0.0295(14) 0.0343(15) -0.0041(11) -0.0007(11) -0.0065(11)
C17 0.0163(12) 0.0259(13) 0.0241(12) -0.0058(10) -0.0001(10) -0.0044(10)
C52 0.0299(14) 0.0240(13) 0.0268(13) 0.0002(11) 0.0015(11) -0.0068(11)
C49 0.0229(14) 0.0312(15) 0.0440(17) -0.0094(13) 0.0043(12) -0.0021(12)
C4 0.0200(12) 0.0199(12) 0.0255(13) -0.0023(10) -0.0019(10) -0.0028(10)
C54 0.0343(15) 0.0245(14) 0.0367(16) -0.0062(12) -0.0022(12) -0.0048(12)
C15 0.0246(13) 0.0254(13) 0.0358(15) -0.0009(11) -0.0018(11) -0.0087(11)
C18 0.0175(12) 0.0328(14) 0.0270(13) 0.0026(11) -0.0072(10) -0.0080(11)
C56 0.0287(14) 0.0241(13) 0.0354(15) -0.0046(11) 0.0041(12) -0.0066(11)
C44 0.0183(13) 0.0295(14) 0.0386(16) -0.0046(12) 0.0053(11) -0.0023(11)
C41 0.0256(14) 0.0363(16) 0.0386(16) 0.0021(13) -0.0079(12) -0.0082(12)
C19 0.0367(16) 0.0347(15) 0.0275(14) 0.0007(12) -0.0047(12) -0.0094(13)
C22 0.0275(15) 0.056(2) 0.0286(15) 0.0057(14) -0.0006(12) -0.0137(14)
C38 0.0220(13) 0.0266(13) 0.0377(15) -0.0052(12) 0.0015(11) -0.0075(11)
C23 0.0253(14) 0.0396(16) 0.0300(14) -0.0006(12) -0.0010(11) -0.0068(12)
C14 0.0265(14) 0.0390(16) 0.0443(17) 0.0018(14) -0.0100(13) -0.0155(13)
C21 0.0347(16) 0.0453(18) 0.0361(16) 0.0137(14) -0.0112(13) -0.0204(14)
C46 0.0321(16) 0.0395(17) 0.0497(19) -0.0053(15) 0.0149(14) -0.0126(14)
C47 0.0303(16) 0.0498(19) 0.0359(17) -0.0019(14) 0.0097(13) -0.0059(14)
C40 0.0217(14) 0.0313(15) 0.0539(19) 0.0014(14) -0.0056(13) -0.0023(12)
C20 0.051(2) 0.0333(16) 0.0375(17) 0.0037(13) -0.0120(15) -0.0155(15)
C39 0.0222(14) 0.0327(15) 0.0484(18) -0.0043(13) 0.0046(13) -0.0020(12)
C57 0.107(4) 0.067(3) 0.062(3) -0.021(2) 0.026(3) -0.024(3)
C59 0.033(2) 0.306(12) 0.071(4) -0.031(5) 0.005(2) 0.005(4)
C60 0.102(5) 0.144(7) 0.087(4) -0.029(4) 0.020(4) -0.020(5)
C63 0.162(8) 0.154(7) 0.080(4) 0.028(4) -0.027(5) -0.082(6)
C61 0.095(5) 0.132(6) 0.200(9) -0.092(7) 0.075(6) -0.055(5)
C62 0.181(9) 0.183(9) 0.069(4) 0.022(5) -0.025(5) -0.096(8)

loop_
_atom_type_symbol
_atom_type_description
_atom_type_scat_dispersion_real
_atom_type_scat_dispersion_imag
_atom_type_scat_source
C C 0.0181 0.0091 'International Tables Vol C Tables 4.2.6.8 and 6.1.1.4'
H H 0.0000 0.0000 'International Tables Vol C Tables 4.2.6.8 and 6.1.1.4'
Cl Cl 0.3639 0.7018 'International Tables Vol C Tables 4.2.6.8 and 6.1.1.4'
O O 0.0492 0.0322 'International Tables Vol C Tables 4.2.6.8 and 6.1.1.4'
P P 0.2955 0.4335 'International Tables Vol C Tables 4.2.6.8 and 6.1.1.4'
Rh Rh 0.0927 3.6045 'International Tables Vol C Tables 4.2.6.8 and 6.1.1.4'

loop_
_geom_angle_atom_site_label_1
_geom_angle_atom_site_label_2
_geom_angle_atom_site_label_3
_geom_angle
_geom_angle_site_symmetry_1
_geom_angle_site_symmetry_3
_geom_angle_publ_flag
P2 Rh1 Cl2 87.23(2) . . ?
P1 Rh1 Cl2 85.87(2) . . ?
P1 Rh1 P2 165.18(2) . . ?
C56 Rh1 Cl2 175.43(10) . . ?
C56 Rh1 P2 93.50(9) . . ?
C56 Rh1 P1 94.42(9) . . ?
C6 P2 Rh1 120.65(9) . . ?
C6 P2 C4 92.86(12) . . ?
C17 P2 Rh1 117.92(8) . . ?
C17 P2 C6 106.65(12) . . ?
C17 P2 C4 108.86(12) . . ?
C4 P2 Rh1 106.55(8) . . ?
C32 P1 Rh1 120.00(9) . . ?
C30 P1 Rh1 111.50(8) . . ?
C30 P1 C32 92.79(12) . . ?
C43 P1 Rh1 114.15(9) . . ?
C43 P1 C32 101.00(12) . . ?
C43 P1 C30 115.58(12) . . ?
C37 O50 C34 111.7(2) . . ?
C8 O3 C4 115.9(2) . . ?
C34 O29 C30 116.0(2) . . ?
C37 O35 C32 115.83(19) . . ?
C11 O24 C8 111.91(19) . . ?
C11 O9 C6 115.7(2) . . ?
H10A C10 H10B 108.0 . . ?
C11 C10 H10A 109.4 . . ?
C11 C10 H10B 109.4 . . ?
C11 C10 C4 111.1(2) . . ?
C4 C10 H10A 109.4 . . ?
C4 C10 H10B 109.4 . . ?
H26A C26 H26B 109.5 . . ?
H26A C26 H26C 109.5 . . ?
H26B C26 H26C 109.5 . . ?
C4 C26 H26A 109.5 . . ?
C4 C26 H26B 109.5 . . ?
C4 C26 H26C 109.5 . . ?
O50 C34 C33 107.7(2) . . ?
O50 C34 C54 106.8(2) . . ?
O29 C34 O50 110.5(2) . . ?
O29 C34 C33 111.2(2) . . ?
O29 C34 C54 107.1(2) . . ?
C54 C34 C33 113.5(2) . . ?
H25A C25 H25B 109.5 . . ?
H25A C25 H25C 109.5 . . ?
H25B C25 H25C 109.5 . . ?
C6 C25 H25A 109.5 . . ?
C6 C25 H25B 109.5 . . ?
C6 C25 H25C 109.5 . . ?
H51A C51 H51B 109.5 . . ?
H51A C51 H51C 109.5 . . ?
H51B C51 H51C 109.5 . . ?
C32 C51 H51A 109.5 . . ?
C32 C51 H51B 109.5 . . ?
C32 C51 H51C 109.5 . . ?
C49 C48 H48 119.7 . . ?
C47 C48 H48 119.7 . . ?
C47 C48 C49 120.6(3) . . ?
H7A C7 H7B 108.0 . . ?
C6 C7 H7A 109.4 . . ?
C6 C7 H7B 109.4 . . ?
C6 C7 C8 111.2(2) . . ?
C8 C7 H7A 109.4 . . ?
C8 C7 H7B 109.4 . . ?
O9 C6 P2 105.90(17) . . ?
O9 C6 C25 106.2(2) . . ?
O9 C6 C7 109.0(2) . . ?
C25 C6 P2 112.80(19) . . ?
C25 C6 C7 111.7(2) . . ?
C7 C6 P2 110.91(18) . . ?
O35 C32 P1 107.13(16) . . ?
O35 C32 C51 104.0(2) . . ?
O35 C32 C33 109.0(2) . . ?
C51 C32 P1 115.14(19) . . ?
C51 C32 C33 112.0(2) . . ?
C33 C32 P1 109.29(18) . . ?
C17 C16 H16 119.2 . . ?
C15 C16 H16 119.2 . . ?
C15 C16 C17 121.6(3) . . ?
O24 C11 O9 110.4(2) . . ?
O24 C11 C10 107.5(2) . . ?
O24 C11 C27 107.4(2) . . ?
O9 C11 C10 112.2(2) . . ?
O9 C11 C27 106.3(2) . . ?
C27 C11 C10 113.0(2) . . ?
C34 C33 C32 111.5(2) . . ?
C34 C33 H33A 109.3 . . ?
C34 C33 H33B 109.3 . . ?
C32 C33 H33A 109.3 . . ?
C32 C33 H33B 109.3 . . ?
H33A C33 H33B 108.0 . . ?
H36A C36 H36B 108.0 . . ?
C30 C36 H36A 109.3 . . ?
C30 C36 H36B 109.3 . . ?
C37 C36 H36A 109.3 . . ?
C37 C36 H36B 109.3 . . ?
C37 C36 C30 111.5(2) . . ?
C13 C12 C17 118.4(3) . . ?
C13 C12 C18 116.1(2) . . ?
C17 C12 C18 125.4(2) . . ?
C11 C27 H27A 109.5 . . ?
C11 C27 H27B 109.5 . . ?
C11 C27 H27C 109.5 . . ?
H27A C27 H27B 109.5 . . ?
H27A C27 H27C 109.5 . . ?
H27B C27 H27C 109.5 . . ?
O29 C30 P1 112.11(17) . . ?
O29 C30 C36 108.2(2) . . ?
O29 C30 C52 107.1(2) . . ?
C36 C30 P1 104.94(18) . . ?
C52 C30 P1 115.17(19) . . ?
C52 C30 C36 109.2(2) . . ?
O3 C8 C7 110.1(2) . . ?
O3 C8 C28 106.2(2) . . ?
O24 C8 O3 110.8(2) . . ?
O24 C8 C7 108.4(2) . . ?
O24 C8 C28 106.3(2) . . ?
C28 C8 C7 114.9(2) . . ?
H53A C53 H53B 109.5 . . ?
H53A C53 H53C 109.5 . . ?
H53B C53 H53C 109.5 . . ?
C37 C53 H53A 109.5 . . ?
C37 C53 H53B 109.5 . . ?
C37 C53 H53C 109.5 . . ?
O50 C37 O35 111.0(2) . . ?
O50 C37 C36 108.1(2) . . ?
O50 C37 C53 107.6(2) . . ?
O35 C37 C36 110.6(2) . . ?
O35 C37 C53 105.8(2) . . ?
C53 C37 C36 113.6(2) . . ?
C12 C13 H13 118.9 . . ?
C14 C13 C12 122.1(3) . . ?
C14 C13 H13 118.9 . . ?
C42 C43 P1 109.6(2) . . ?
C42 C43 C38 118.1(3) . . ?
C38 C43 P1 132.3(2) . . ?
C44 C45 H45 119.7 . . ?
C46 C45 H45 119.7 . . ?
C46 C45 C44 120.6(3) . . ?
C8 C28 H28A 109.5 . . ?
C8 C28 H28B 109.5 . . ?
C8 C28 H28C 109.5 . . ?
H28A C28 H28B 109.5 . . ?
H28A C28 H28C 109.5 . . ?
H28B C28 H28C 109.5 . . ?
C43 C42 H42 118.7 . . ?
C41 C42 C43 122.5(3) . . ?
C41 C42 H42 118.7 . . ?
C16 C17 P2 119.0(2) . . ?
C16 C17 C12 118.6(2) . . ?
C12 C17 P2 122.3(2) . . ?
C30 C52 H52A 109.5 . . ?
C30 C52 H52B 109.5 . . ?
C30 C52 H52C 109.5 . . ?
H52A C52 H52B 109.5 . . ?
H52A C52 H52C 109.5 . . ?
H52B C52 H52C 109.5 . . ?
C48 C49 H49 120.0 . . ?
C44 C49 C48 120.1(3) . . ?
C44 C49 H49 120.0 . . ?
O3 C4 P2 113.34(17) . . ?
O3 C4 C10 107.8(2) . . ?
O3 C4 C26 105.6(2) . . ?
C10 C4 P2 104.02(17) . . ?
C26 C4 P2 115.06(18) . . ?
C26 C4 C10 110.9(2) . . ?
C34 C54 H54A 109.5 . . ?
C34 C54 H54B 109.5 . . ?
C34 C54 H54C 109.5 . . ?
H54A C54 H54B 109.5 . . ?
H54A C54 H54C 109.5 . . ?
H54B C54 H54C 109.5 . . ?
C16 C15 H15 120.2 . . ?
C14 C15 C16 119.7(3) . . ?
C14 C15 H15 120.2 . . ?
C19 C18 C12 123.0(3) . . ?
C19 C18 C23 118.7(3) . . ?
C23 C18 C12 118.1(3) . . ?
O55 C56 Rh1 177.0(3) . . ?
C45 C44 C38 118.1(3) . . ?
C49 C44 C45 118.8(3) . . ?
C49 C44 C38 122.9(3) . . ?
C42 C41 H41 120.5 . . ?
C40 C41 C42 118.9(3) . . ?
C40 C41 H41 120.5 . . ?
C18 C19 H19 120.0 . . ?
C18 C19 C20 119.9(3) . . ?
C20 C19 H19 120.0 . . ?
C23 C22 H22 120.1 . . ?
C21 C22 H22 120.1 . . ?
C21 C22 C23 119.9(3) . . ?
C43 C38 C44 126.4(3) . . ?
C39 C38 C43 117.8(3) . . ?
C39 C38 C44 115.4(3) . . ?
C18 C23 H23 119.5 . . ?
C22 C23 C18 121.1(3) . . ?
C22 C23 H23 119.5 . . ?
C13 C14 H14 120.2 . . ?
C15 C14 C13 119.5(3) . . ?
C15 C14 H14 120.2 . . ?
C22 C21 H21 120.0 . . ?
C22 C21 C20 119.9(3) . . ?
C20 C21 H21 120.0 . . ?
C45 C46 H46 119.9 . . ?
C47 C46 C45 120.1(3) . . ?
C47 C46 H46 119.9 . . ?
C48 C47 C46 119.7(3) . . ?
C48 C47 H47 120.1 . . ?
C46 C47 H47 120.1 . . ?
C41 C40 H40 120.4 . . ?
C41 C40 C39 119.3(3) . . ?
C39 C40 H40 120.4 . . ?
C19 C20 H20 119.8 . . ?
C21 C20 C19 120.4(3) . . ?
C21 C20 H20 119.8 . . ?
C38 C39 H39 118.6 . . ?
C40 C39 C38 122.8(3) . . ?
C40 C39 H39 118.6 . . ?
H57A C57 H57B 108.8 . . ?
C60 C57 H57A 110.7 . . ?
C60 C57 H57B 110.7 . . ?
C60 C57 C61 105.2(6) . . ?
C61 C57 H57A 110.7 . . ?
C61 C57 H57B 110.7 . . ?
H59A C59 H59B 109.5 . . ?
H59A C59 H59C 109.5 . . ?
H59B C59 H59C 109.5 . . ?
C60 C59 H59A 109.5 . . ?
C60 C59 H59B 109.5 . . ?
C60 C59 H59C 109.5 . . ?
C57 C60 H60A 109.5 . . ?
C57 C60 H60B 109.5 . . ?
C59 C60 C57 110.6(6) . . ?
C59 C60 H60A 109.5 . . ?
C59 C60 H60B 109.5 . . ?
H60A C60 H60B 108.1 . . ?
H63A C63 H63B 109.5 . . ?
H63A C63 H63C 109.5 . . ?
H63B C63 H63C 109.5 . . ?
C62 C63 H63A 109.5 . . ?
C62 C63 H63B 109.5 . . ?
C62 C63 H63C 109.5 . . ?
C57 C61 H61A 109.0 . . ?
C57 C61 H61B 109.0 . . ?
H61A C61 H61B 107.8 . . ?
C62 C61 C57 112.7(6) . . ?
C62 C61 H61A 109.0 . . ?
C62 C61 H61B 109.0 . . ?
C63 C62 H62A 108.2 . . ?
C63 C62 H62B 108.2 . . ?
C61 C62 C63 116.6(6) . . ?
C61 C62 H62A 108.2 . . ?
C61 C62 H62B 108.2 . . ?
H62A C62 H62B 107.3 . . ?

loop_
_geom_bond_atom_site_label_1
_geom_bond_atom_site_label_2
_geom_bond_distance
_geom_bond_site_symmetry_2
_geom_bond_publ_flag
Rh1 Cl2 2.3589(6) . ?
Rh1 P2 2.3310(6) . ?
Rh1 P1 2.3100(7) . ?
Rh1 C56 1.821(3) . ?
P2 C6 1.891(3) . ?
P2 C17 1.842(3) . ?
P2 C4 1.903(3) . ?
P1 C32 1.904(3) . ?
P1 C30 1.899(3) . ?
P1 C43 1.850(3) . ?
O50 C34 1.435(3) . ?
O50 C37 1.425(3) . ?
O3 C8 1.436(3) . ?
O3 C4 1.444(3) . ?
O29 C34 1.431(3) . ?
O29 C30 1.439(3) . ?
O35 C32 1.448(3) . ?
O35 C37 1.428(3) . ?
O24 C11 1.425(3) . ?
O24 C8 1.427(3) . ?
O9 C6 1.448(3) . ?
O9 C11 1.429(3) . ?
O55 C56 1.144(4) . ?
C10 H10A 0.9900 . ?
C10 H10B 0.9900 . ?
C10 C11 1.519(4) . ?
C10 C4 1.535(4) . ?
C26 H26A 0.9800 . ?
C26 H26B 0.9800 . ?
C26 H26C 0.9800 . ?
C26 C4 1.511(4) . ?
C34 C33 1.519(4) . ?
C34 C54 1.504(4) . ?
C25 H25A 0.9800 . ?
C25 H25B 0.9800 . ?
C25 H25C 0.9800 . ?
C25 C6 1.512(4) . ?
C51 H51A 0.9800 . ?
C51 H51B 0.9800 . ?
C51 H51C 0.9800 . ?
C51 C32 1.520(4) . ?
C48 H48 0.9500 . ?
C48 C49 1.394(5) . ?
C48 C47 1.377(5) . ?
C7 H7A 0.9900 . ?
C7 H7B 0.9900 . ?
C7 C6 1.522(4) . ?
C7 C8 1.522(4) . ?
C32 C33 1.523(4) . ?
C16 H16 0.9500 . ?
C16 C17 1.399(4) . ?
C16 C15 1.385(4) . ?
C11 C27 1.506(4) . ?
C33 H33A 0.9900 . ?
C33 H33B 0.9900 . ?
C36 H36A 0.9900 . ?
C36 H36B 0.9900 . ?
C36 C30 1.534(4) . ?
C36 C37 1.516(4) . ?
C12 C13 1.393(4) . ?
C12 C17 1.412(4) . ?
C12 C18 1.504(4) . ?
C27 H27A 0.9800 . ?
C27 H27B 0.9800 . ?
C27 H27C 0.9800 . ?
C30 C52 1.517(4) . ?
C8 C28 1.507(4) . ?
C53 H53A 0.9800 . ?
C53 H53B 0.9800 . ?
C53 H53C 0.9800 . ?
C53 C37 1.509(4) . ?
C13 H13 0.9500 . ?
C13 C14 1.382(4) . ?
C43 C42 1.399(4) . ?
C43 C38 1.409(4) . ?
C45 H45 0.9500 . ?
C45 C44 1.397(4) . ?
C45 C46 1.386(5) . ?
C28 H28A 0.9800 . ?
C28 H28B 0.9800 . ?
C28 H28C 0.9800 . ?
C42 H42 0.9500 . ?
C42 C41 1.391(4) . ?
C52 H52A 0.9800 . ?
C52 H52B 0.9800 . ?
C52 H52C 0.9800 . ?
C49 H49 0.9500 . ?
C49 C44 1.389(4) . ?
C54 H54A 0.9800 . ?
C54 H54B 0.9800 . ?
C54 H54C 0.9800 . ?
C15 H15 0.9500 . ?
C15 C14 1.380(4) . ?
C18 C19 1.382(4) . ?
C18 C23 1.397(4) . ?
C44 C38 1.493(4) . ?
C41 H41 0.9500 . ?
C41 C40 1.377(5) . ?
C19 H19 0.9500 . ?
C19 C20 1.396(4) . ?
C22 H22 0.9500 . ?
C22 C23 1.384(4) . ?
C22 C21 1.370(5) . ?
C38 C39 1.403(4) . ?
C23 H23 0.9500 . ?
C14 H14 0.9500 . ?
C21 H21 0.9500 . ?
C21 C20 1.384(5) . ?
C46 H46 0.9500 . ?
C46 C47 1.383(5) . ?
C47 H47 0.9500 . ?
C40 H40 0.9500 . ?
C40 C39 1.380(5) . ?
C20 H20 0.9500 . ?
C39 H39 0.9500 . ?
C57 H57A 0.9900 . ?
C57 H57B 0.9900 . ?
C57 C60 1.523(9) . ?
C57 C61 1.617(11) . ?
C59 H59A 0.9800 . ?
C59 H59B 0.9800 . ?
C59 H59C 0.9800 . ?
C59 C60 1.489(9) . ?
C60 H60A 0.9900 . ?
C60 H60B 0.9900 . ?
C63 H63A 0.9800 . ?
C63 H63B 0.9800 . ?
C63 H63C 0.9800 . ?
C63 C62 1.566(11) . ?
C61 H61A 0.9900 . ?
C61 H61B 0.9900 . ?
C61 C62 1.475(11) . ?
C62 H62A 0.9900 . ?
C62 H62B 0.9900 . ?

loop_
_geom_torsion_atom_site_label_1
_geom_torsion_atom_site_label_2
_geom_torsion_atom_site_label_3
_geom_torsion_atom_site_label_4
_geom_torsion
_geom_torsion_site_symmetry_1
_geom_torsion_site_symmetry_2
_geom_torsion_site_symmetry_3
_geom_torsion_site_symmetry_4
_geom_torsion_publ_flag
Rh1 P2 C6 O9 -47.19(19) . . . . ?
Rh1 P2 C6 C25 68.5(2) . . . . ?
Rh1 P2 C6 C7 -165.36(15) . . . . ?
Rh1 P2 C17 C16 126.37(19) . . . . ?
Rh1 P2 C17 C12 -49.5(2) . . . . ?
Rh1 P1 C30 O29 -178.77(14) . . . . ?
Rh1 P1 C30 C36 -61.56(18) . . . . ?
Rh1 P1 C30 C52 58.5(2) . . . . ?
Rh1 P1 C43 C42 63.1(2) . . . . ?
Rh1 P1 C43 C38 -119.8(3) . . . . ?
P1 C32 C33 C34 -66.7(2) . . . . ?
P1 C43 C42 C41 170.4(2) . . . . ?
P1 C43 C38 C44 18.5(5) . . . . ?
P1 C43 C38 C39 -169.1(2) . . . . ?
O50 C34 C33 C32 -56.7(3) . . . . ?
O29 C34 C33 C32 64.6(3) . . . . ?
O35 C32 C33 C34 50.0(3) . . . . ?
C34 O50 C37 O35 -60.4(3) . . . . ?
C34 O50 C37 C36 61.1(3) . . . . ?
C34 O50 C37 C53 -175.8(2) . . . . ?
C34 O29 C30 P1 64.6(2) . . . . ?
C34 O29 C30 C36 -50.6(3) . . . . ?
C34 O29 C30 C52 -168.2(2) . . . . ?
C51 C32 C33 C34 164.5(2) . . . . ?
C48 C49 C44 C45 0.0(4) . . . . ?
C48 C49 C44 C38 -174.0(3) . . . . ?
C6 P2 C17 C16 -94.1(2) . . . . ?
C6 P2 C17 C12 90.0(2) . . . . ?
C6 O9 C11 O24 -55.8(3) . . . . ?
C6 O9 C11 C10 64.0(3) . . . . ?
C6 O9 C11 C27 -172.0(2) . . . . ?
C6 C7 C8 O3 -65.8(3) . . . . ?
C6 C7 C8 O24 55.5(3) . . . . ?
C6 C7 C8 C28 174.2(2) . . . . ?
C32 P1 C30 O29 -54.91(19) . . . . ?
C32 P1 C30 C36 62.30(18) . . . . ?
C32 P1 C30 C52 -177.7(2) . . . . ?
C32 P1 C43 C42 -67.1(2) . . . . ?
C32 P1 C43 C38 110.0(3) . . . . ?
C32 O35 C37 O50 54.6(3) . . . . ?
C32 O35 C37 C36 -65.4(3) . . . . ?
C32 O35 C37 C53 171.1(2) . . . . ?
C16 C15 C14 C13 -0.5(5) . . . . ?
C11 O24 C8 O3 59.8(3) . . . . ?
C11 O24 C8 C7 -61.1(3) . . . . ?
C11 O24 C8 C28 174.8(2) . . . . ?
C11 O9 C6 P2 -69.0(2) . . . . ?
C11 O9 C6 C25 170.9(2) . . . . ?
C11 O9 C6 C7 50.4(3) . . . . ?
C11 C10 C4 P2 68.6(2) . . . . ?
C11 C10 C4 O3 -52.0(3) . . . . ?
C11 C10 C4 C26 -167.2(2) . . . . ?
C12 C13 C14 C15 1.5(5) . . . . ?
C12 C18 C19 C20 176.1(3) . . . . ?
C12 C18 C23 C22 -177.6(3) . . . . ?
C30 P1 C43 C42 -165.63(19) . . . . ?
C30 P1 C43 C38 11.5(3) . . . . ?
C30 O29 C34 O50 55.7(3) . . . . ?
C30 O29 C34 C33 -63.9(3) . . . . ?
C30 O29 C34 C54 171.7(2) . . . . ?
C30 C36 C37 O50 -56.6(3) . . . . ?
C30 C36 C37 O35 65.1(3) . . . . ?
C30 C36 C37 C53 -176.1(2) . . . . ?
C8 O3 C4 P2 -63.7(2) . . . . ?
C8 O3 C4 C10 50.8(3) . . . . ?
C8 O3 C4 C26 169.4(2) . . . . ?
C8 O24 C11 O9 60.8(3) . . . . ?
C8 O24 C11 C10 -61.8(3) . . . . ?
C8 O24 C11 C27 176.2(2) . . . . ?
C8 C7 C6 P2 66.8(2) . . . . ?
C8 C7 C6 O9 -49.5(3) . . . . ?
C8 C7 C6 C25 -166.5(2) . . . . ?
C37 O50 C34 O29 -60.2(3) . . . . ?
C37 O50 C34 C33 61.5(3) . . . . ?
C37 O50 C34 C54 -176.3(2) . . . . ?
C37 O35 C32 P1 68.8(2) . . . . ?
C37 O35 C32 C51 -168.9(2) . . . . ?
C37 O35 C32 C33 -49.3(3) . . . . ?
C37 C36 C30 P1 -69.4(2) . . . . ?
C37 C36 C30 O29 50.4(3) . . . . ?
C37 C36 C30 C52 166.6(2) . . . . ?
C13 C12 C17 P2 175.4(2) . . . . ?
C13 C12 C17 C16 -0.5(4) . . . . ?
C13 C12 C18 C19 -102.4(3) . . . . ?
C13 C12 C18 C23 71.7(3) . . . . ?
C43 P1 C30 O29 48.7(2) . . . . ?
C43 P1 C30 C36 165.90(16) . . . . ?
C43 P1 C30 C52 -74.1(2) . . . . ?
C43 C42 C41 C40 0.8(5) . . . . ?
C43 C38 C39 C40 -2.6(5) . . . . ?
C45 C44 C38 C43 84.0(4) . . . . ?
C45 C44 C38 C39 -88.6(3) . . . . ?
C45 C46 C47 C48 -0.2(5) . . . . ?
C42 C43 C38 C44 -164.6(3) . . . . ?
C42 C43 C38 C39 7.8(4) . . . . ?
C42 C41 C40 C39 4.8(5) . . . . ?
C17 P2 C6 O9 174.63(16) . . . . ?
C17 P2 C6 C25 -69.7(2) . . . . ?
C17 P2 C6 C7 56.5(2) . . . . ?
C17 C16 C15 C14 -1.0(4) . . . . ?
C17 C12 C13 C14 -1.0(5) . . . . ?
C17 C12 C18 C19 81.2(4) . . . . ?
C17 C12 C18 C23 -104.8(3) . . . . ?
C49 C48 C47 C46 1.6(5) . . . . ?
C49 C44 C38 C43 -102.0(4) . . . . ?
C49 C44 C38 C39 85.4(4) . . . . ?
C4 P2 C6 O9 63.97(18) . . . . ?
C4 P2 C6 C25 179.7(2) . . . . ?
C4 P2 C6 C7 -54.2(2) . . . . ?
C4 P2 C17 C16 4.9(2) . . . . ?
C4 P2 C17 C12 -170.9(2) . . . . ?
C4 O3 C8 O24 -55.0(3) . . . . ?
C4 O3 C8 C7 65.0(3) . . . . ?
C4 O3 C8 C28 -170.0(2) . . . . ?
C4 C10 C11 O24 58.3(3) . . . . ?
C4 C10 C11 O9 -63.2(3) . . . . ?
C4 C10 C11 C27 176.7(2) . . . . ?
C54 C34 C33 C32 -174.7(2) . . . . ?
C15 C16 C17 P2 -174.5(2) . . . . ?
C15 C16 C17 C12 1.5(4) . . . . ?
C18 C12 C13 C14 -177.7(3) . . . . ?
C18 C12 C17 P2 -8.2(4) . . . . ?
C18 C12 C17 C16 175.9(3) . . . . ?
C18 C19 C20 C21 0.7(5) . . . . ?
C44 C45 C46 C47 -1.4(5) . . . . ?
C44 C38 C39 C40 170.7(3) . . . . ?
C41 C40 C39 C38 -3.9(5) . . . . ?
C19 C18 C23 C22 -3.3(4) . . . . ?
C22 C21 C20 C19 -2.3(5) . . . . ?
C38 C43 C42 C41 -7.2(4) . . . . ?
C23 C18 C19 C20 2.1(4) . . . . ?
C23 C22 C21 C20 1.1(5) . . . . ?
C21 C22 C23 C18 1.8(5) . . . . ?
C46 C45 C44 C49 1.5(4) . . . . ?
C46 C45 C44 C38 175.7(3) . . . . ?
C47 C48 C49 C44 -1.5(5) . . . . ?
C57 C61 C62 C63 47.6(11) . . . . ?
C60 C57 C61 C62 176.4(6) . . . . ?
C61 C57 C60 C59 -173.3(6) . . . . ?
